data_7111086
loop_
_publ_author_name
'Charoy, Laurent'
'Valleix, Alain'
'Le Gall, Thierry'
'Pham van Chuong, Paul'
'Mioskowski, Charles'
'Toupet, Lo\"ic'

_publ_section_title
;
 Synthesis of benzylcyanoborane adducts of amines and separation of their
 enantiomers; SN2 substitution at boron atom
;
_journal_issue 22
_journal_name_full 'Chemical Communications'
_journal_page_first 2275
_journal_paper_doi 10.1039/b006265k
_journal_year 2000
_chemical_formula_sum 'C13 H12 B Cl N2'
_chemical_formula_weight 242.51
_chemical_name_systematic
;
 ?
;
_space_group_IT_number 14
_symmetry_space_group_name_Hall '-P 2yn'
_symmetry_space_group_name_H-M 'P 1 21/n 1'
_atom_sites_solution_hydrogens geom
_atom_sites_solution_primary direct
_atom_sites_solution_secondary difmap
_audit_creation_method SHELXL-97
_cell_angle_alpha 90.00
_cell_angle_beta 95.07(2)
_cell_angle_gamma 90.00
_cell_formula_units_Z 4
_cell_length_a 8.539(2)
_cell_length_b 11.828(3)
_cell_length_c 12.989(4)
_cell_measurement_temperature 293(2)
_cell_volume 1306.7(6)
_computing_structure_refinement 'SHELXL-97 (Sheldrick, 1997)'
_computing_structure_solution 'SHELXS-97 (Sheldrick, 1990)'
_diffrn_ambient_temperature 293(2)
_diffrn_measured_fraction_theta_full 1.000
_diffrn_measured_fraction_theta_max 1.000
_diffrn_radiation_monochromator graphite
_diffrn_radiation_source 'fine-focus sealed tube'
_diffrn_radiation_type MoK\a
_diffrn_radiation_wavelength 0.71069
_diffrn_reflns_av_R_equivalents 0.0815
_diffrn_reflns_av_sigmaI/netI 0.0649
_diffrn_reflns_limit_h_max 10
_diffrn_reflns_limit_h_min 0
_diffrn_reflns_limit_k_max 14
_diffrn_reflns_limit_k_min 0
_diffrn_reflns_limit_l_max 15
_diffrn_reflns_limit_l_min -15
_diffrn_reflns_number 2452
_diffrn_reflns_theta_full 24.97
_diffrn_reflns_theta_max 24.97
_diffrn_reflns_theta_min 2.33
_exptl_absorpt_coefficient_mu 0.270
_exptl_crystal_colour colourless
_exptl_crystal_density_diffrn 1.233
_exptl_crystal_density_method 'not measured'
_exptl_crystal_description block
_exptl_crystal_F_000 504
_exptl_crystal_size_max 0.35
_exptl_crystal_size_mid 0.25
_exptl_crystal_size_min 0.25
_refine_diff_density_max 0.315
_refine_diff_density_min -0.494
_refine_diff_density_rms 0.066
_refine_ls_extinction_coef 0.004(5)
_refine_ls_extinction_expression Fc^*^=kFc[1+0.001xFc^2^\l^3^/sin(2\q)]^-1/4^
_refine_ls_extinction_method SHELXL
_refine_ls_goodness_of_fit_ref 0.940
_refine_ls_hydrogen_treatment mixed
_refine_ls_matrix_type full
_refine_ls_number_parameters 155
_refine_ls_number_reflns 2291
_refine_ls_number_restraints 0
_refine_ls_restrained_S_all 0.940
_refine_ls_R_factor_all 0.1543
_refine_ls_R_factor_gt 0.0665
_refine_ls_shift/su_max 0.000
_refine_ls_shift/su_mean 0.000
_refine_ls_structure_factor_coef Fsqd
_refine_ls_weighting_details 'calc w=1/[\s^2^(Fo^2^)+(0.1493P)^2^+0.0000P] where P=(Fo^2^+2Fc^2^)/3'
_refine_ls_weighting_scheme calc
_refine_ls_wR_factor_gt 0.1758
_refine_ls_wR_factor_ref 0.2206
_reflns_number_gt 1187
_reflns_number_total 2291
_reflns_threshold_expression >2sigma(I)
_cod_data_source_file b006265ksup1.cif
_cod_data_source_block lc179
_cod_depositor_comments
;
The following automatic conversions were performed:
'_atom_site_symetry_multiplicity' tag replaced with
'_atom_site_symmetry_multiplicity'.

Automatic conversion script
Id: cif_correct_tags 1440 2010-10-19 06:21:57Z saulius 
;
_cod_database_code 7111086

loop_
_symmetry_equiv_pos_as_xyz
'x, y, z'
'-x+1/2, y+1/2, -z+1/2'
'-x, -y, -z'
'x-1/2, -y-1/2, z-1/2'

loop_
_atom_site_label
_atom_site_type_symbol
_atom_site_fract_x
_atom_site_fract_y
_atom_site_fract_z
_atom_site_U_iso_or_equiv
_atom_site_adp_type
_atom_site_occupancy
_atom_site_symmetry_multiplicity
_atom_site_calc_flag
_atom_site_refinement_flags
Cl1 Cl 0.19112(13) 0.45907(11) -0.01395(10) 0.0918(6) Uani 1 1 d .
N1 N 0.5983(3) 0.2544(2) 0.1174(2) 0.0522(8) Uani 1 1 d .
N2 N 0.6937(5) -0.0378(3) 0.1340(3) 0.0943(13) Uani 1 1 d .
C1 C 0.5650(4) 0.3527(3) 0.1604(3) 0.0631(10) Uani 1 1 d .
H1 H 0.6269 0.3772 0.2186 0.076 Uiso 1 1 calc R
C2 C 0.4418(4) 0.4189(3) 0.1212(3) 0.0683(11) Uani 1 1 d .
H2 H 0.4211 0.4880 0.1514 0.082 Uiso 1 1 calc R
C3 C 0.3506(4) 0.3807(3) 0.0369(3) 0.0595(10) Uani 1 1 d .
C4 C 0.3825(5) 0.2801(3) -0.0071(3) 0.0712(11) Uani 1 1 d .
H4 H 0.3206 0.2531 -0.0644 0.085 Uiso 1 1 calc R
C5 C 0.5089(5) 0.2197(3) 0.0358(3) 0.0689(11) Uani 1 1 d .
H5 H 0.5326 0.1511 0.0059 0.083 Uiso 1 1 calc R
C6 C 0.7160(4) 0.0555(3) 0.1471(3) 0.0635(10) Uani 1 1 d .
C7 C 0.9022(4) 0.2302(4) 0.1134(4) 0.0815(13) Uani 1 1 d .
H7A H 0.8921 0.2094 0.0409 0.098 Uiso 1 1 calc R
H7B H 0.9055 0.3121 0.1172 0.098 Uiso 1 1 calc R
C8 C 1.0536(4) 0.1844(4) 0.1625(3) 0.0648(11) Uani 1 1 d .
C9 C 1.1271(5) 0.0929(5) 0.1235(4) 0.0843(13) Uani 1 1 d .
H9 H 1.0806 0.0573 0.0647 0.101 Uiso 1 1 calc R
C10 C 1.2678(6) 0.0521(5) 0.1689(5) 0.1037(18) Uani 1 1 d .
H10 H 1.3146 -0.0098 0.1398 0.124 Uiso 1 1 calc R
C11 C 1.3376(5) 0.0997(6) 0.2536(5) 0.0990(18) Uani 1 1 d .
H11 H 1.4327 0.0721 0.2839 0.119 Uiso 1 1 calc R
C12 C 1.2668(6) 0.1891(6) 0.2945(4) 0.1005(17) Uani 1 1 d .
H12 H 1.3137 0.2230 0.3540 0.121 Uiso 1 1 calc R
C13 C 1.1256(6) 0.2311(4) 0.2495(4) 0.0850(13) Uani 1 1 d .
H13 H 1.0793 0.2926 0.2795 0.102 Uiso 1 1 calc R
B1 B 0.7482(5) 0.1861(4) 0.1660(4) 0.0603(11) Uani 1 1 d .
H1A H 0.7622 0.2005 0.2405 0.072 Uiso 1 1 calc R

loop_
_atom_site_aniso_label
_atom_site_aniso_U_11
_atom_site_aniso_U_22
_atom_site_aniso_U_33
_atom_site_aniso_U_23
_atom_site_aniso_U_13
_atom_site_aniso_U_12
Cl1 0.0629(7) 0.0938(9) 0.1169(11) 0.0120(7) -0.0026(6) 0.0320(6)
N1 0.0501(16) 0.0450(16) 0.0613(18) -0.0011(14) 0.0047(14) 0.0015(13)
N2 0.098(3) 0.053(2) 0.127(4) 0.001(2) -0.017(2) 0.013(2)
C1 0.055(2) 0.056(2) 0.076(3) -0.0152(19) -0.0061(18) 0.0017(17)
C2 0.061(2) 0.056(2) 0.088(3) -0.011(2) 0.005(2) 0.0133(19)
C3 0.0463(19) 0.060(2) 0.073(3) 0.010(2) 0.0100(18) 0.0071(17)
C4 0.069(2) 0.066(3) 0.074(3) -0.003(2) -0.014(2) 0.009(2)
C5 0.081(3) 0.051(2) 0.071(3) -0.0134(19) -0.011(2) 0.017(2)
C6 0.059(2) 0.054(3) 0.075(3) 0.005(2) -0.0076(19) 0.0107(18)
C7 0.058(2) 0.082(3) 0.104(3) 0.028(2) 0.006(2) 0.001(2)
C8 0.050(2) 0.066(2) 0.079(3) 0.017(2) 0.0102(19) -0.0034(19)
C9 0.066(3) 0.101(3) 0.086(3) -0.005(3) 0.003(2) 0.008(3)
C10 0.069(3) 0.115(5) 0.130(5) 0.007(4) 0.021(3) 0.028(3)
C11 0.050(3) 0.139(5) 0.108(4) 0.047(4) 0.006(3) -0.001(3)
C12 0.074(3) 0.128(5) 0.098(4) 0.000(3) -0.002(3) -0.033(3)
C13 0.072(3) 0.080(3) 0.103(4) -0.010(3) 0.007(3) -0.012(2)
B1 0.056(2) 0.058(3) 0.066(3) 0.006(2) -0.003(2) 0.003(2)

loop_
_atom_type_symbol
_atom_type_description
_atom_type_scat_dispersion_real
_atom_type_scat_dispersion_imag
_atom_type_scat_source
C C 0.0033 0.0016 'International Tables Vol C Tables 4.2.6.8 and 6.1.1.4'
H H 0.0000 0.0000 'International Tables Vol C Tables 4.2.6.8 and 6.1.1.4'
B B 0.0013 0.0007 'International Tables Vol C Tables 4.2.6.8 and 6.1.1.4'
N N 0.0061 0.0033 'International Tables Vol C Tables 4.2.6.8 and 6.1.1.4'
Cl Cl 0.1484 0.1585 'International Tables Vol C Tables 4.2.6.8 and 6.1.1.4'

loop_
_geom_angle_atom_site_label_1
_geom_angle_atom_site_label_2
_geom_angle_atom_site_label_3
_geom_angle
C5 N1 C1 118.6(3)
C5 N1 B1 123.3(3)
C1 N1 B1 118.0(3)
N1 C1 C2 121.9(4)
N1 C1 H1 119.1
C2 C1 H1 119.1
C3 C2 C1 118.2(4)
C3 C2 H2 120.9
C1 C2 H2 120.9
C4 C3 C2 120.5(3)
C4 C3 Cl1 119.3(3)
C2 C3 Cl1 120.3(3)
C3 C4 C5 117.7(4)
C3 C4 H4 121.2
C5 C4 H4 121.2
N1 C5 C4 123.0(3)
N1 C5 H5 118.5
C4 C5 H5 118.5
N2 C6 B1 179.7(5)
C8 C7 B1 114.1(3)
C8 C7 H7A 108.7
B1 C7 H7A 108.7
C8 C7 H7B 108.7
B1 C7 H7B 108.7
H7A C7 H7B 107.6
C13 C8 C9 116.2(4)
C13 C8 C7 121.3(4)
C9 C8 C7 122.5(4)
C8 C9 C10 121.9(5)
C8 C9 H9 119.0
C10 C9 H9 119.0
C11 C10 C9 121.1(5)
C11 C10 H10 119.5
C9 C10 H10 119.5
C10 C11 C12 118.3(5)
C10 C11 H11 120.9
C12 C11 H11 120.9
C11 C12 C13 121.2(5)
C11 C12 H12 119.4
C13 C12 H12 119.4
C8 C13 C12 121.3(5)
C8 C13 H13 119.4
C12 C13 H13 119.4
C6 B1 N1 108.1(3)
C6 B1 C7 112.6(3)
N1 B1 C7 108.8(3)
C6 B1 H1A 109.1
N1 B1 H1A 109.1
C7 B1 H1A 109.1

loop_
_geom_bond_atom_site_label_1
_geom_bond_atom_site_label_2
_geom_bond_distance
Cl1 C3 1.730(4)
N1 C5 1.315(5)
N1 C1 1.332(4)
N1 B1 1.595(5)
N2 C6 1.130(5)
C1 C2 1.372(5)
C1 H1 0.9300
C2 C3 1.363(5)
C2 H2 0.9300
C3 C4 1.358(5)
C4 C5 1.371(5)
C4 H4 0.9300
C5 H5 0.9300
C6 B1 1.584(6)
C7 C8 1.492(5)
C7 B1 1.621(6)
C7 H7A 0.9700
C7 H7B 0.9700
C8 C13 1.356(6)
C8 C9 1.370(6)
C9 C10 1.378(6)
C9 H9 0.9300
C10 C11 1.329(8)
C10 H10 0.9300
C11 C12 1.350(8)
C11 H11 0.9300
C12 C13 1.385(7)
C12 H12 0.9300
C13 H13 0.9300
B1 H1A 0.9800

loop_
_geom_torsion_atom_site_label_1
_geom_torsion_atom_site_label_2
_geom_torsion_atom_site_label_3
_geom_torsion_atom_site_label_4
_geom_torsion
C5 N1 C1 C2 -0.8(6)
B1 N1 C1 C2 177.6(3)
N1 C1 C2 C3 1.1(6)
C1 C2 C3 C4 -0.5(6)
C1 C2 C3 Cl1 178.5(3)
C2 C3 C4 C5 -0.4(6)
Cl1 C3 C4 C5 -179.4(3)
C1 N1 C5 C4 -0.1(6)
B1 N1 C5 C4 -178.4(4)
C3 C4 C5 N1 0.7(6)
B1 C7 C8 C13 -82.2(5)
B1 C7 C8 C9 97.2(5)
C13 C8 C9 C10 -1.3(7)
C7 C8 C9 C10 179.3(4)
C8 C9 C10 C11 0.6(8)
C9 C10 C11 C12 0.2(8)
C10 C11 C12 C13 -0.4(8)
C9 C8 C13 C12 1.1(6)
C7 C8 C13 C12 -179.5(4)
C11 C12 C13 C8 -0.3(7)
N2 C6 B1 N1 -164(100)
N2 C6 B1 C7 75(100)
C5 N1 B1 C6 -31.2(5)
C1 N1 B1 C6 150.5(3)
C5 N1 B1 C7 91.4(4)
C1 N1 B1 C7 -86.9(4)
C8 C7 B1 C6 -68.2(5)
C8 C7 B1 N1 172.0(3)
